data_4083914
loop_
_publ_author_name
'Chadwick, F. Mark'
'Cooper, Robert T.'
'Ashley, Andrew E.'
'Buffet, Jean-Charles'
'O&#x2019;Hare, Dermot M.'

_publ_section_title
;
 Early Transition Metal Permethylpentalene Complexes for the
 Polymerization of Ethylene
;
_journal_issue 14
_journal_name_full Organometallics
_journal_page_first 3775
_journal_paper_doi 10.1021/om5004754
_journal_volume 33
_journal_year 2014
_chemical_compound_source SYN
_chemical_formula_moiety 'C24 H33 Cl1 Zr1'
_chemical_formula_sum 'C24 H33 Cl Zr'
_chemical_formula_weight 448.20
_chemical_melting_point ?
_space_group_IT_number 14
_symmetry_cell_setting monoclinic
_symmetry_space_group_name_Hall '-P 2yn'
_symmetry_space_group_name_H-M 'P 1 21/n 1'
_atom_sites_solution_hydrogens difmap
_atom_sites_solution_primary direct
_audit_creation_date 12-06-12
_audit_creation_method CRYSTALS_ver_14.23
_cell_angle_alpha 90
_cell_angle_beta 101.4461(10)
_cell_angle_gamma 90
_cell_formula_units_Z 4
_cell_length_a 8.7726(2)
_cell_length_b 15.9336(3)
_cell_length_c 15.7671(3)
_cell_measurement_reflns_used 5025
_cell_measurement_temperature 150
_cell_measurement_theta_max 27
_cell_measurement_theta_min 5
_cell_volume 2160.08(8)
_computing_cell_refinement 'DENZO/SCALEPACK (Otwinowski & Minor, 1997)'
_computing_data_collection 'COLLECT (Nonius, 2001).'
_computing_data_reduction 'DENZO/SCALEPACK (Otwinowski & Minor, 1997)'
_computing_molecular_graphics 'CAMERON (Watkin et al., 1996)'
_computing_publication_material 'CRYSTALS (Betteridge et al., 2003)'
_computing_structure_refinement 'CRYSTALS (Betteridge et al., 2003)'
_computing_structure_solution 'SIR92 (Altomare et al., 1994)'
_diffrn_ambient_temperature 150
_diffrn_measured_fraction_theta_full 0.992
_diffrn_measured_fraction_theta_max 0.991
_diffrn_measurement_device Area
_diffrn_measurement_device_type 'Nonius KappaCCD'
_diffrn_measurement_method \w
_diffrn_radiation_monochromator graphite
_diffrn_radiation_type 'Mo K\a'
_diffrn_radiation_wavelength 0.71073
_diffrn_reflns_av_R_equivalents 0.017
_diffrn_reflns_limit_h_max 11
_diffrn_reflns_limit_h_min -11
_diffrn_reflns_limit_k_max 20
_diffrn_reflns_limit_k_min -20
_diffrn_reflns_limit_l_max 20
_diffrn_reflns_limit_l_min -20
_diffrn_reflns_number 33435
_diffrn_reflns_theta_full 26.935
_diffrn_reflns_theta_max 27.484
_diffrn_reflns_theta_min 5.111
_diffrn_standards_number 0
_exptl_absorpt_coefficient_mu 0.638
_exptl_absorpt_correction_T_max 0.88
_exptl_absorpt_correction_T_min 0.78
_exptl_absorpt_correction_type multi-scan
_exptl_absorpt_process_details 'DENZO/SCALEPACK (Otwinowski & Minor, 1997)'
_exptl_crystal_colour yellow
_exptl_crystal_density_diffrn 1.378
_exptl_crystal_density_meas ?
_exptl_crystal_density_method 'not measured'
_exptl_crystal_description plate
_exptl_crystal_F_000 936
_exptl_crystal_size_max 0.400
_exptl_crystal_size_mid 0.400
_exptl_crystal_size_min 0.200
_refine_diff_density_max 1.72
_refine_diff_density_min -0.75
_refine_ls_extinction_method None
_refine_ls_goodness_of_fit_ref 0.9218
_refine_ls_hydrogen_treatment constr
_refine_ls_matrix_type full
_refine_ls_number_parameters 235
_refine_ls_number_reflns 4927
_refine_ls_number_restraints 0
_refine_ls_R_factor_all 0.0414
_refine_ls_R_factor_gt 0.0349
_refine_ls_shift/su_max 0.0017743
_refine_ls_shift/su_mean 0.0000485
_refine_ls_structure_factor_coef Fsqd
_refine_ls_weighting_details
;
 Method, part 1, Chebychev polynomial, (Watkin, 1994, Prince, 1982) 
 [weight] = 1.0/[A~0~*T~0~(x)+A~1~*T~1~(x) ... +A~n-1~]*T~n-1~(x)] 
 where A~i~ are the Chebychev coefficients listed below and x= Fcalc/Fmax 
 Method = Robust Weighting (Prince, 1982) 
 W = [weight] * [1-(deltaF/6*sigmaF)^2^]^2^ 
 A~i~ are: 
 27.8 42.1 20.8 5.50 
;
_refine_ls_weighting_scheme calc
_refine_ls_wR_factor_all 0.0901
_refine_ls_wR_factor_gt 0.0813
_refine_ls_wR_factor_ref 0.0901
_reflns_limit_h_max 11
_reflns_limit_h_min -11
_reflns_limit_k_max 20
_reflns_limit_k_min 0
_reflns_limit_l_max 20
_reflns_limit_l_min 0
_reflns_number_gt 4284
_reflns_number_total 4927
_reflns_threshold_expression I>2.0\s(I)
_oxford_diffrn_Wilson_B_factor 1.72
_oxford_diffrn_Wilson_scale 6.27
_oxford_refine_ls_r_factor_ref 0.0414
_oxford_refine_ls_scale 0.4328(5)
_oxford_reflns_number_all 4927
_oxford_reflns_threshold_expression_ref I>-3.0\s(I)
_oxford_structure_analysis_title '133fmc12 At 10:26 on 12/ 6'
_cod_data_source_file om5004754_si_001.cif
_cod_data_source_block 3Zr
_cod_depositor_comments
;
The following automatic conversions were performed:

'_chemical_melting_point' value 'not measured' was changed to '?' -
the value is undefined or not given.

'_symmetry_cell_setting' value
'Monoclinic' changed to 'monoclinic' according to
/usr/data/users/saulius/crontab/automatic-downloads/rss-feeds/ACS/lib/dictionaries/cif_core.dic
dictionary named 'cif_core.dic' version 2.4.2 from
2011-04-26.

'_atom_sites_solution_primary' value 'Direct' changed to
'direct' according to
/usr/data/users/saulius/crontab/automatic-downloads/rss-feeds/ACS/lib/dictionaries/cif_core.dic
dictionary named 'cif_core.dic' version 2.4.2 from 2011-04-26.

Automatic conversion script
Id: cif_fix_values 2281 2013-09-26 08:29:07Z andrius 

 Adding full bibliography for 4083908--4083915.cif.

The following automatic conversions were performed:

'_exptl_crystal_density_meas' value 'not measured' was changed to '?'
- the value is perceived as not measured.

Automatic conversion script
Id: cif_fix_values 3008 2015-01-20 13:52:24Z robertas 
;
_cod_original_sg_symbol_H-M 'P 1 21/n 1 '
_cod_original_formula_sum 'C24 H33 Cl1 Zr1'
_cod_database_code 4083914

loop_
_symmetry_equiv_pos_as_xyz
x,y,z
-x,-y,-z
-x+1/2,y+1/2,-z+1/2
x+1/2,-y+1/2,z+1/2

loop_
_atom_site_label
_atom_site_type_symbol
_atom_site_fract_x
_atom_site_fract_y
_atom_site_fract_z
_atom_site_U_iso_or_equiv
_atom_site_occupancy
_atom_site_adp_type
_atom_site_refinement_flags_posn
Cl1 Cl 0.64884(6) 0.61917(4) 0.74349(4) 0.0333 1.0000 Uani .
C1 C 0.9072(3) 0.71000(16) 0.88218(14) 0.0261 1.0000 Uani .
C2 C 1.0151(3) 0.75691(15) 0.84607(15) 0.0263 1.0000 Uani .
C3 C 1.1471(3) 0.70673(14) 0.83943(14) 0.0236 1.0000 Uani .
C4 C 1.1238(2) 0.62571(13) 0.87476(14) 0.0214 1.0000 Uani .
C5 C 1.1493(3) 0.54183(14) 0.84693(14) 0.0234 1.0000 Uani .
C6 C 1.0189(3) 0.49286(15) 0.86001(14) 0.0255 1.0000 Uani .
C7 C 0.9098(3) 0.54308(15) 0.89114(14) 0.0252 1.0000 Uani .
C8 C 0.9713(3) 0.62705(14) 0.89951(14) 0.0225 1.0000 Uani .
C9 C 0.7613(3) 0.74397(19) 0.90531(19) 0.0401 1.0000 Uani .
C10 C 0.9990(4) 0.84838(16) 0.82445(19) 0.0384 1.0000 Uani .
C11 C 1.2985(3) 0.74066(17) 0.82260(18) 0.0334 1.0000 Uani .
C12 C 1.3002(3) 0.50627(17) 0.83196(17) 0.0324 1.0000 Uani .
C13 C 1.0056(4) 0.39958(16) 0.84843(19) 0.0386 1.0000 Uani .
C14 C 0.7642(3) 0.51125(19) 0.91696(17) 0.0358 1.0000 Uani .
C15 C 0.9925(3) 0.68956(14) 0.61361(14) 0.0252 1.0000 Uani .
C16 C 0.8368(3) 0.66216(14) 0.59380(14) 0.0241 1.0000 Uani .
C17 C 0.8369(3) 0.57242(14) 0.59631(13) 0.0226 1.0000 Uani .
C18 C 0.9930(3) 0.54546(13) 0.61825(14) 0.0227 1.0000 Uani .
C19 C 1.0903(3) 0.61772(14) 0.62970(14) 0.0247 1.0000 Uani .
C20 C 1.0436(4) 0.77884(17) 0.60557(19) 0.0432 1.0000 Uani .
C21 C 0.6971(4) 0.7172(2) 0.56527(18) 0.0417 1.0000 Uani .
C22 C 0.6976(3) 0.51759(19) 0.56892(18) 0.0402 1.0000 Uani .
C23 C 1.0456(4) 0.45539(16) 0.61836(17) 0.0376 1.0000 Uani .
C24 C 1.2628(3) 0.6180(2) 0.63395(18) 0.0386 1.0000 Uani .
Zr1 Zr 0.93937(2) 0.621009(12) 0.751874(12) 0.0176 1.0000 Uani .
H91 H 0.6894 0.6987 0.9116 0.0598 1.0000 Uiso R
H92 H 0.7860 0.7759 0.9590 0.0605 1.0000 Uiso R
H93 H 0.7103 0.7807 0.8600 0.0607 1.0000 Uiso R
H101 H 1.0617 0.8624 0.7821 0.0583 1.0000 Uiso R
H102 H 1.0348 0.8809 0.8757 0.0583 1.0000 Uiso R
H103 H 0.8902 0.8625 0.8010 0.0586 1.0000 Uiso R
H111 H 1.3645 0.6960 0.8071 0.0500 1.0000 Uiso R
H112 H 1.3547 0.7687 0.8744 0.0500 1.0000 Uiso R
H113 H 1.2789 0.7818 0.7759 0.0501 1.0000 Uiso R
H123 H 1.2794 0.4621 0.7887 0.0490 1.0000 Uiso R
H122 H 1.3587 0.4824 0.8858 0.0484 1.0000 Uiso R
H121 H 1.3629 0.5498 0.8114 0.0481 1.0000 Uiso R
H131 H 0.8985 0.3827 0.8267 0.0574 1.0000 Uiso R
H132 H 1.0390 0.3718 0.9032 0.0574 1.0000 Uiso R
H133 H 1.0687 0.3793 0.8093 0.0575 1.0000 Uiso R
H141 H 0.7059 0.5572 0.9339 0.0551 1.0000 Uiso R
H142 H 0.7893 0.4732 0.9649 0.0545 1.0000 Uiso R
H143 H 0.6982 0.4826 0.8696 0.0545 1.0000 Uiso R
H201 H 1.1508 0.7848 0.6349 0.0658 1.0000 Uiso R
H202 H 0.9788 0.8170 0.6296 0.0657 1.0000 Uiso R
H203 H 1.0344 0.7929 0.5448 0.0655 1.0000 Uiso R
H213 H 0.6075 0.6956 0.5838 0.0630 1.0000 Uiso R
H212 H 0.7179 0.7728 0.5895 0.0635 1.0000 Uiso R
H211 H 0.6741 0.7219 0.5034 0.0627 1.0000 Uiso R
H221 H 0.7222 0.4611 0.5891 0.0600 1.0000 Uiso R
H222 H 0.6119 0.5385 0.5934 0.0597 1.0000 Uiso R
H223 H 0.6673 0.5171 0.5060 0.0595 1.0000 Uiso R
H231 H 1.1529 0.4511 0.6485 0.0581 1.0000 Uiso R
H232 H 0.9831 0.4196 0.6472 0.0578 1.0000 Uiso R
H233 H 1.0371 0.4358 0.5593 0.0575 1.0000 Uiso R
H241 H 1.3114 0.5671 0.6628 0.0581 1.0000 Uiso R
H242 H 1.3128 0.6673 0.6639 0.0584 1.0000 Uiso R
H243 H 1.2821 0.6189 0.5752 0.0578 1.0000 Uiso R

loop_
_atom_site_aniso_label
_atom_site_aniso_U_11
_atom_site_aniso_U_22
_atom_site_aniso_U_33
_atom_site_aniso_U_23
_atom_site_aniso_U_13
_atom_site_aniso_U_12
Cl1 0.0164(3) 0.0593(4) 0.0242(3) 0.0008(2) 0.0039(2) 0.0001(2)
C1 0.0230(11) 0.0362(12) 0.0191(10) -0.0067(9) 0.0042(8) 0.0015(9)
C2 0.0292(12) 0.0271(11) 0.0223(10) -0.0080(8) 0.0047(9) -0.0014(9)
C3 0.0221(11) 0.0272(10) 0.0213(10) -0.0042(8) 0.0036(8) -0.0041(8)
C4 0.0152(9) 0.0300(11) 0.0181(10) 0.0006(8) 0.0012(7) -0.0003(8)
C5 0.0211(10) 0.0281(10) 0.0204(10) 0.0027(8) 0.0026(8) 0.0024(8)
C6 0.0276(12) 0.0281(11) 0.0206(10) 0.0057(8) 0.0039(9) -0.0025(9)
C7 0.0223(11) 0.0366(12) 0.0163(9) 0.0055(9) 0.0028(8) -0.0039(9)
C8 0.0185(10) 0.0343(12) 0.0149(9) -0.0014(8) 0.0033(7) -0.0006(8)
C9 0.0366(15) 0.0483(16) 0.0399(14) -0.0097(12) 0.0185(12) 0.0091(12)
C10 0.0490(16) 0.0256(12) 0.0423(15) -0.0069(10) 0.0131(12) 0.0014(11)
C11 0.0245(12) 0.0377(13) 0.0380(13) -0.0049(11) 0.0061(10) -0.0099(10)
C12 0.0268(12) 0.0378(13) 0.0328(12) 0.0052(10) 0.0067(10) 0.0089(10)
C13 0.0488(16) 0.0269(12) 0.0400(14) 0.0071(11) 0.0087(12) -0.0030(11)
C14 0.0276(13) 0.0508(15) 0.0301(12) 0.0104(11) 0.0086(10) -0.0073(11)
C15 0.0325(12) 0.0258(11) 0.0184(10) 0.0013(8) 0.0077(9) -0.0037(9)
C16 0.0282(11) 0.0276(11) 0.0171(9) 0.0022(8) 0.0056(8) 0.0050(9)
C17 0.0239(11) 0.0279(11) 0.0159(9) -0.0016(8) 0.0034(8) -0.0032(8)
C18 0.0285(11) 0.0222(10) 0.0181(9) -0.0005(8) 0.0061(8) 0.0029(8)
C19 0.0217(11) 0.0344(12) 0.0189(10) -0.0014(8) 0.0060(8) -0.0010(9)
C20 0.067(2) 0.0316(13) 0.0337(14) 0.0031(11) 0.0166(14) -0.0153(13)
C21 0.0407(16) 0.0533(17) 0.0308(13) 0.0133(12) 0.0065(11) 0.0225(13)
C22 0.0364(15) 0.0496(16) 0.0346(14) -0.0119(12) 0.0067(11) -0.0179(12)
C23 0.0562(18) 0.0279(12) 0.0298(12) -0.0023(10) 0.0110(12) 0.0117(11)
C24 0.0233(12) 0.0657(19) 0.0297(13) -0.0048(12) 0.0119(10) -0.0030(11)
Zr1 0.01549(11) 0.02193(12) 0.01536(11) -0.00037(7) 0.00317(8) -0.00006(7)

loop_
_atom_type_symbol
_atom_type_scat_dispersion_real
_atom_type_scat_dispersion_imag
_atom_type_scat_Cromer_Mann_a1
_atom_type_scat_Cromer_Mann_b1
_atom_type_scat_Cromer_Mann_a2
_atom_type_scat_Cromer_Mann_b2
_atom_type_scat_Cromer_Mann_a3
_atom_type_scat_Cromer_Mann_b3
_atom_type_scat_Cromer_Mann_a4
_atom_type_scat_Cromer_Mann_b4
_atom_type_scat_Cromer_Mann_c
_atom_type_scat_source
Zr -2.9673 0.5597 17.8765 1.2762 10.9480 11.9160 5.4173 0.1176 3.6572 87.6627 2.0693 'International Tables Vol C 4.2.6.8 and 6.1.1.4'
C 0.0033 0.0016 2.3100 20.8439 1.0200 10.2075 1.5886 0.5687 0.8650 51.6512 0.2156 'International Tables Vol C 4.2.6.8 and 6.1.1.4'
H 0.0000 0.0000 0.4930 10.5109 0.3229 26.1257 0.1402 3.1424 0.0408 57.7998 0.0030 'International Tables Vol C 4.2.6.8 and 6.1.1.4'
Cl 0.1484 0.1585 11.4604 0.0104 7.1964 1.1662 6.2556 18.5194 1.6455 47.7784 -9.5574 'International Tables Vol C 4.2.6.8 and 6.1.1.4'

loop_
_geom_angle_atom_site_label_1
_geom_angle_atom_site_label_2
_geom_angle_atom_site_label_3
_geom_angle
_geom_angle_publ_flag
C2 C1 C8 107.1(2) yes
C2 C1 C9 125.4(2) yes
C8 C1 C9 127.2(2) yes
C2 C1 Zr1 77.29(13) yes
C8 C1 Zr1 62.79(12) yes
C9 C1 Zr1 129.11(17) yes
C1 C2 C3 110.6(2) yes
C1 C2 C10 124.5(2) yes
C3 C2 C10 124.7(2) yes
C2 C3 C4 107.2(2) yes
C2 C3 C11 124.7(2) yes
C4 C3 C11 126.1(2) yes
C2 C3 Zr1 80.30(13) yes
C4 C3 Zr1 64.76(12) yes
C11 C3 Zr1 132.78(16) yes
C3 C4 C5 132.4(2) yes
C3 C4 C8 107.31(19) yes
C5 C4 C8 107.47(19) yes
C3 C4 Zr1 80.23(13) yes
C5 C4 Zr1 80.57(13) yes
C8 C4 Zr1 72.17(12) yes
C4 C5 C6 106.57(19) yes
C4 C5 C12 126.5(2) yes
C6 C5 C12 124.8(2) yes
C4 C5 Zr1 64.48(12) yes
C6 C5 Zr1 81.12(13) yes
C12 C5 Zr1 132.08(16) yes
C5 C6 C7 111.0(2) yes
C5 C6 C13 124.6(2) yes
C7 C6 C13 124.3(2) yes
C6 C7 C8 107.0(2) yes
C6 C7 C14 125.1(2) yes
C8 C7 C14 127.7(2) yes
C6 C7 Zr1 77.69(13) yes
C8 C7 Zr1 62.05(11) yes
C14 C7 Zr1 128.83(16) yes
C4 C8 C1 107.78(19) yes
C4 C8 C7 107.91(19) yes
C1 C8 C7 135.2(2) yes
C4 C8 Zr1 70.31(12) yes
C1 C8 Zr1 83.19(13) yes
C7 C8 Zr1 84.24(13) yes
C1 C9 H91 111.0 no
C1 C9 H92 110.2 no
H91 C9 H92 109.5 no
C1 C9 H93 109.4 no
H91 C9 H93 108.1 no
H92 C9 H93 108.5 no
C2 C10 H101 109.9 no
C2 C10 H102 109.5 no
H101 C10 H102 108.6 no
C2 C10 H103 110.5 no
H101 C10 H103 109.3 no
H102 C10 H103 109.0 no
C3 C11 H111 111.7 no
C3 C11 H112 109.5 no
H111 C11 H112 108.5 no
C3 C11 H113 110.2 no
H111 C11 H113 108.9 no
H112 C11 H113 107.9 no
C5 C12 H123 109.6 no
C5 C12 H122 109.7 no
H123 C12 H122 108.7 no
C5 C12 H121 110.8 no
H123 C12 H121 108.7 no
H122 C12 H121 109.3 no
C6 C13 H131 111.3 no
C6 C13 H132 110.2 no
H131 C13 H132 106.8 no
C6 C13 H133 111.7 no
H131 C13 H133 108.6 no
H132 C13 H133 108.0 no
C7 C14 H141 110.2 no
C7 C14 H142 110.6 no
H141 C14 H142 108.3 no
C7 C14 H143 111.2 no
H141 C14 H143 107.7 no
H142 C14 H143 108.6 no
C16 C15 C19 108.31(19) yes
C16 C15 C20 124.5(2) yes
C19 C15 C20 126.6(2) yes
C16 C15 Zr1 74.01(12) yes
C19 C15 Zr1 73.17(12) yes
C20 C15 Zr1 125.61(16) yes
C15 C16 C17 107.9(2) yes
C15 C16 C21 125.7(2) yes
C17 C16 C21 126.0(2) yes
C15 C16 Zr1 74.07(13) yes
C17 C16 Zr1 73.68(12) yes
C21 C16 Zr1 123.32(16) yes
C16 C17 C18 107.9(2) yes
C16 C17 C22 125.5(2) yes
C18 C17 C22 126.2(2) yes
C16 C17 Zr1 73.88(12) yes
C18 C17 Zr1 73.62(12) yes
C22 C17 Zr1 124.42(16) yes
C17 C18 C19 108.25(19) yes
C17 C18 C23 124.9(2) yes
C19 C18 C23 126.5(2) yes
C17 C18 Zr1 74.32(12) yes
C19 C18 Zr1 73.60(12) yes
C23 C18 Zr1 123.71(15) yes
C18 C19 C15 107.6(2) yes
C18 C19 C24 125.6(2) yes
C15 C19 C24 124.9(2) yes
C18 C19 Zr1 73.96(13) yes
C15 C19 Zr1 74.48(13) yes
C24 C19 Zr1 129.58(16) yes
C15 C20 H201 109.3 no
C15 C20 H202 110.8 no
H201 C20 H202 110.3 no
C15 C20 H203 109.5 no
H201 C20 H203 109.3 no
H202 C20 H203 107.7 no
C16 C21 H213 111.7 no
C16 C21 H212 109.7 no
H213 C21 H212 108.2 no
C16 C21 H211 110.2 no
H213 C21 H211 108.6 no
H212 C21 H211 108.3 no
C17 C22 H221 109.5 no
C17 C22 H222 109.8 no
H221 C22 H222 109.2 no
C17 C22 H223 109.9 no
H221 C22 H223 109.0 no
H222 C22 H223 109.4 no
C18 C23 H231 109.6 no
C18 C23 H232 111.2 no
H231 C23 H232 108.3 no
C18 C23 H233 109.8 no
H231 C23 H233 109.2 no
H232 C23 H233 108.6 no
C19 C24 H241 110.9 no
C19 C24 H242 112.1 no
H241 C24 H242 109.2 no
C19 C24 H243 108.7 no
H241 C24 H243 108.1 no
H242 C24 H243 107.6 no
C3 Zr1 C5 64.26(8) yes
C3 Zr1 C19 89.86(7) yes
C5 Zr1 C19 90.66(7) yes
C3 Zr1 C8 58.70(8) yes
C5 Zr1 C8 58.67(8) yes
C19 Zr1 C8 142.44(8) yes
C3 Zr1 C18 119.11(8) yes
C5 Zr1 C18 91.29(7) yes
C19 Zr1 C18 32.44(7) yes
C8 Zr1 C18 148.65(8) yes
C3 Zr1 C1 55.30(7) yes
C5 Zr1 C1 89.06(7) yes
C19 Zr1 C1 140.92(8) yes
C8 Zr1 C1 34.02(8) yes
C18 Zr1 C1 173.34(7) yes
C3 Zr1 C17 141.57(7) yes
C5 Zr1 C17 120.23(7) yes
C19 Zr1 C17 53.48(7) yes
C8 Zr1 C17 159.33(7) yes
C18 Zr1 C17 32.06(7) yes
C3 Zr1 C16 118.71(7) yes
C5 Zr1 C16 142.63(7) yes
C19 Zr1 C16 53.42(7) yes
C8 Zr1 C16 157.89(7) yes
C18 Zr1 C16 53.40(7) yes
C3 Zr1 C15 90.07(7) yes
C5 Zr1 C15 119.54(8) yes
C19 Zr1 C15 32.35(7) yes
C8 Zr1 C15 147.18(8) yes
C18 Zr1 C15 53.40(7) yes
C3 Zr1 C4 35.00(7) yes
C5 Zr1 C4 34.94(7) yes
C19 Zr1 C4 104.92(8) yes
C8 Zr1 C4 37.53(7) yes
C18 Zr1 C4 120.31(8) yes
C3 Zr1 C7 88.74(7) yes
C5 Zr1 C7 55.12(7) yes
C19 Zr1 C7 142.13(8) yes
C8 Zr1 C7 33.70(8) yes
C18 Zr1 C7 122.83(8) yes
C3 Zr1 Cl1 131.36(6) yes
C5 Zr1 Cl1 130.33(6) yes
C19 Zr1 Cl1 129.13(5) yes
C8 Zr1 Cl1 88.42(6) yes
C18 Zr1 Cl1 107.52(6) yes
C1 Zr1 C17 149.76(8) yes
C1 Zr1 C16 124.49(7) yes
C17 Zr1 C16 32.44(7) yes
C1 Zr1 C15 120.98(8) yes
C17 Zr1 C15 53.28(7) yes
C16 Zr1 C15 31.92(7) yes
C1 Zr1 C4 57.90(8) yes
C17 Zr1 C4 152.26(8) yes
C16 Zr1 C4 151.29(8) yes
C15 Zr1 C4 119.60(8) yes
C1 Zr1 C7 62.45(8) yes
C17 Zr1 C7 126.49(7) yes
C16 Zr1 C7 151.16(7) yes
C15 Zr1 C7 174.38(8) yes
C4 Zr1 C7 57.55(7) yes
C1 Zr1 Cl1 77.14(6) yes
C17 Zr1 Cl1 77.73(5) yes
C16 Zr1 Cl1 78.23(5) yes
C15 Zr1 Cl1 108.20(6) yes
C4 Zr1 Cl1 125.94(6) yes
C7 Zr1 Cl1 76.59(5) yes

loop_
_geom_bond_atom_site_label_1
_geom_bond_atom_site_label_2
_geom_bond_distance
_geom_bond_publ_flag
Cl1 Zr1 2.5259(6) yes
C1 C2 1.411(3) yes
C1 C8 1.441(3) yes
C1 C9 1.500(3) yes
C1 Zr1 2.558(2) yes
C2 C3 1.428(3) yes
C2 C10 1.497(3) yes
C3 C4 1.437(3) yes
C3 C11 1.505(3) yes
C3 Zr1 2.468(2) yes
C4 C5 1.438(3) yes
C4 C8 1.466(3) yes
C4 Zr1 2.266(2) yes
C5 C6 1.433(3) yes
C5 C12 1.501(3) yes
C5 Zr1 2.477(2) yes
C6 C7 1.408(3) yes
C6 C13 1.499(3) yes
C7 C8 1.439(3) yes
C7 C14 1.503(3) yes
C7 Zr1 2.580(2) yes
C8 Zr1 2.291(2) yes
C9 H91 0.976 no
C9 H92 0.975 no
C9 H93 0.963 no
C10 H101 0.972 no
C10 H102 0.960 no
C10 H103 0.979 no
C11 H111 0.978 no
C11 H112 0.975 no
C11 H113 0.975 no
C12 H123 0.972 no
C12 H122 0.977 no
C12 H121 0.979 no
C13 H131 0.972 no
C13 H132 0.962 no
C13 H133 0.963 no
C14 H141 0.960 no
C14 H142 0.961 no
C14 H143 0.965 no
C15 C16 1.409(3) yes
C15 C19 1.423(3) yes
C15 C20 1.504(3) yes
C15 Zr1 2.562(2) yes
C16 C17 1.430(3) yes
C16 C21 1.501(3) yes
C16 Zr1 2.562(2) yes
C17 C18 1.411(3) yes
C17 C22 1.495(3) yes
C17 Zr1 2.559(2) yes
C18 C19 1.423(3) yes
C18 C23 1.507(3) yes
C18 Zr1 2.550(2) yes
C19 C24 1.502(3) yes
C19 Zr1 2.545(2) yes
C20 H201 0.967 no
C20 H202 0.960 no
C20 H203 0.972 no
C21 H213 0.955 no
C21 H212 0.969 no
C21 H211 0.959 no
C22 H221 0.965 no
C22 H222 0.970 no
C22 H223 0.974 no
C23 H231 0.969 no
C23 H232 0.965 no
C23 H233 0.971 no
C24 H241 0.985 no
C24 H242 0.974 no
C24 H243 0.974 no
